data_8100080
loop_
_publ_author_name
'Xu, Wei'
'Zheng, Yue-Qing'
'Wang, Ping'

_publ_section_title
;
Crystal structure of dithallium(I) octa-\m~3~-bromohexabromo-
octahedro-hexamolybdate, Tl~2~[(Mo~6~Br~8~)Br~6~]
;
_journal_issue 2
_journal_name_full 'Zeitschrift f\"ur Kristallographie - New Crystal Structures'
_journal_page_first 97
_journal_page_last 98
_journal_volume 219
_journal_year 2004
_chemical_formula_sum 'Br14 Mo6 Tl2'
_chemical_formula_weight 2103.12
_space_group_IT_number 201
_symmetry_cell_setting cubic
_symmetry_space_group_name_Hall '-P 2ab 2bc 3'
_symmetry_space_group_name_H-M 'P n -3 :2'
_cell_angle_alpha 90.00
_cell_angle_beta 90.00
_cell_angle_gamma 90.00
_cell_formula_units_Z 4
_cell_length_a 13.8128(12)
_cell_length_b 13.8128(12)
_cell_length_c 13.8128(12)
_cell_measurement_temperature 568(2)
_cell_volume 2635.4(4)
_diffrn_ambient_temperature 293(2)
_exptl_crystal_density_diffrn 5.301
_cod_original_sg_symbol_H-M 'P n -3'
_cod_database_code 8100080

loop_
_symmetry_equiv_pos_as_xyz
'x, y, z'
'-x+1/2, -y+1/2, z'
'-x+1/2, y, -z+1/2'
'x, -y+1/2, -z+1/2'
'z, x, y'
'z, -x+1/2, -y+1/2'
'-z+1/2, -x+1/2, y'
'-z+1/2, x, -y+1/2'
'y, z, x'
'-y+1/2, z, -x+1/2'
'y, -z+1/2, -x+1/2'
'-y+1/2, -z+1/2, x'
'-x, -y, -z'
'x-1/2, y-1/2, -z'
'x-1/2, -y, z-1/2'
'-x, y-1/2, z-1/2'
'-z, -x, -y'
'-z, x-1/2, y-1/2'
'z-1/2, x-1/2, -y'
'z-1/2, -x, y-1/2'
'-y, -z, -x'
'y-1/2, -z, x-1/2'
'-y, z-1/2, x-1/2'
'y-1/2, z-1/2, -x'

loop_
_atom_site_label
_atom_site_type_symbol
_atom_site_fract_x
_atom_site_fract_y
_atom_site_fract_z
_atom_site_U_iso_or_equiv
_atom_site_adp_type
_atom_site_occupancy
_atom_site_symmetry_multiplicity
_atom_site_Wyckoff_symbol
_atom_site_calc_flag
_atom_site_refinement_flags
_atom_site_disorder_assembly
_atom_site_disorder_group
Mo Mo 0.12385(11) -0.03187(11) 0.04295(11) 0.0532(5) Uani 1 24 h d . . .
Br1 Br 0.13322(14) 0.13322(14) 0.13322(14) 0.0690(10) Uani 1 8 e d S . .
Br2 Br 0.19555(13) 0.04721(15) -0.11173(16) 0.0634(7) Uani 1 24 h d . . .
Br3 Br 0.29751(15) -0.07760(19) 0.09969(18) 0.0797(8) Uani 1 24 h d . . .
Tl1 Tl 0.5000 0.0000 0.0000 0.0750(7) Uani 1 4 c d S . .
Tl2 Tl 0.2500 0.7500 0.7500 0.0739(8) Uani 0.67 6 d d SP . .

loop_
_atom_site_aniso_label
_atom_site_aniso_U_11
_atom_site_aniso_U_22
_atom_site_aniso_U_33
_atom_site_aniso_U_23
_atom_site_aniso_U_13
_atom_site_aniso_U_12
Mo 0.0493(9) 0.0554(10) 0.0549(9) 0.0017(7) -0.0011(7) 0.0006(7)
Br1 0.0690(10) 0.0690(10) 0.0690(10) -0.0097(10) -0.0097(10) -0.0097(10)
Br2 0.0562(11) 0.0661(13) 0.0677(12) 0.0045(11) 0.0075(9) -0.0011(9)
Br3 0.0533(12) 0.1046(17) 0.0814(15) 0.0167(13) -0.0058(11) 0.0050(11)
Tl1 0.0750(7) 0.0750(7) 0.0750(7) 0.0013(6) -0.0013(6) -0.0013(6)
Tl2 0.0676(16) 0.0864(18) 0.0675(16) 0.000 0.000 0.000

loop_
_geom_bond_atom_site_label_1
_geom_bond_atom_site_label_2
_geom_bond_distance
_geom_bond_site_symmetry_2
_geom_bond_publ_flag
Mo Br2 2.587(2) 17 ?
Mo Br2 2.596(3) . ?
Mo Br3 2.601(3) . ?
Mo Br1 2.602(3) . ?
Mo Br2 2.604(2) 9 ?
Mo Mo 2.636(3) 17 ?
Mo Mo 2.636(3) 21 ?
Mo Mo 2.635(3) 9 ?
Mo Mo 2.635(3) 5 ?
Br1 Mo 2.602(3) 9 ?
Br1 Mo 2.602(3) 5 ?
Br2 Mo 2.587(2) 21 ?
Br2 Mo 2.604(2) 5 ?
Br2 Tl2 15.378(3) . ?
Br3 Tl2 3.227(2) 17_656 ?
Br3 Tl1 3.297(2) . ?
Tl2 Br3 3.227(2) 22_666 ?
Tl2 Br3 3.227(2) 23_566 ?
Tl2 Br3 3.227(2) 24_666 ?
Tl2 Br3 3.227(2) 21_566 ?
